data_2219651
loop_
_publ_author_name
'Siddiqui, Waseeq Ahmad'
'Ahmad, Saeed'
'Siddiqui, Hamid Latif'
'Bukhari, Mujahid Hussain'
'Parvez, Masood'

_publ_section_title
;
 Methyl 4-hydroxy-2<i>H</i>-1,2-benzothiazine-3-carboxylate 1,1-dioxide
;
_journal_issue 10
_journal_name_full 'Acta Crystallographica Section E'
_journal_page_first o1922
_journal_paper_doi 10.1107/S1600536808028584
_journal_volume 64
_journal_year 2008
_chemical_formula_iupac 'C10 H9 N O5 S'
_chemical_formula_moiety 'C10 H9 N O5 S'
_chemical_formula_sum 'C10 H9 N O5 S'
_chemical_formula_weight 255.24
_chemical_name_common
;
4-Hydroxy-3-carbomethoxy-2<i>H</i>-1,2-benzothiazine 1,1-dioxide
;
_chemical_name_systematic
;
Methyl 4-hydroxy-2<i>H</i>-1,2-benzothiazine-3-carboxylate 1,1-dioxide
;
_space_group_IT_number 2
_symmetry_cell_setting triclinic
_symmetry_space_group_name_Hall '-P 1'
_symmetry_space_group_name_H-M 'P -1'
_atom_sites_solution_hydrogens geom
_atom_sites_solution_primary direct
_atom_sites_solution_secondary difmap
_cell_angle_alpha 105.569(16)
_cell_angle_beta 94.588(15)
_cell_angle_gamma 97.763(16)
_cell_formula_units_Z 4
_cell_length_a 7.777(2)
_cell_length_b 10.932(4)
_cell_length_c 12.890(4)
_cell_measurement_reflns_used 8716
_cell_measurement_temperature 173(2)
_cell_measurement_theta_max 27.5
_cell_measurement_theta_min 3.3
_cell_volume 1038.2(6)
_computing_cell_refinement 'HKL DENZO (Otwinowski & Minor, 1997)'
_computing_data_collection 'COLLECT (Hooft, 1998)'
_computing_data_reduction 'SCALEPACK (Otwinowski & Minor, 1997)'
_computing_molecular_graphics 'ORTEP-3 for Windows (Farrugia, 1997)'
_computing_publication_material 'SHELXL97 (Sheldrick, 2008)'
_computing_structure_refinement 'SHELXL97 (Sheldrick, 2008)'
_computing_structure_solution 'SHELXS97 (Sheldrick, 2008)'
_diffrn_ambient_temperature 173(2)
_diffrn_measured_fraction_theta_full 0.987
_diffrn_measured_fraction_theta_max 0.987
_diffrn_measurement_device_type 'Nonius KappaCCD'
_diffrn_measurement_method ' \w and \f '
_diffrn_radiation_monochromator graphite
_diffrn_radiation_source 'fine-focus sealed tube'
_diffrn_radiation_type MoK\a
_diffrn_radiation_wavelength 0.71073
_diffrn_reflns_av_R_equivalents 0.019
_diffrn_reflns_av_sigmaI/netI 0.030
_diffrn_reflns_limit_h_max 10
_diffrn_reflns_limit_h_min -10
_diffrn_reflns_limit_k_max 13
_diffrn_reflns_limit_k_min -14
_diffrn_reflns_limit_l_max 16
_diffrn_reflns_limit_l_min -16
_diffrn_reflns_number 8716
_diffrn_reflns_theta_full 27.5
_diffrn_reflns_theta_max 27.5
_diffrn_reflns_theta_min 3.3
_diffrn_standards_number 0
_exptl_absorpt_coefficient_mu 0.322
_exptl_absorpt_correction_T_max 0.950
_exptl_absorpt_correction_T_min 0.927
_exptl_absorpt_correction_type multi-scan
_exptl_absorpt_process_details '(SORTAV; Blessing, 1997)'
_exptl_crystal_colour colorless
_exptl_crystal_density_diffrn 1.633
_exptl_crystal_density_method 'not measured'
_exptl_crystal_description block
_exptl_crystal_F_000 528
_exptl_crystal_size_max 0.24
_exptl_crystal_size_mid 0.22
_exptl_crystal_size_min 0.16
_refine_diff_density_max 0.39
_refine_diff_density_min -0.41
_refine_ls_extinction_method none
_refine_ls_goodness_of_fit_ref 1.03
_refine_ls_hydrogen_treatment mixed
_refine_ls_matrix_type full
_refine_ls_number_parameters 321
_refine_ls_number_reflns 4693
_refine_ls_number_restraints 0
_refine_ls_restrained_S_all 1.03
_refine_ls_R_factor_all 0.038
_refine_ls_R_factor_gt 0.033
_refine_ls_shift/su_max 0.001
_refine_ls_shift/su_mean 0.000
_refine_ls_structure_factor_coef Fsqd
_refine_ls_weighting_details 'calc w=1/[\s^2^(Fo^2^)+(0.041P)^2^+0.60P] where P=(Fo^2^+2Fc^2^)/3'
_refine_ls_weighting_scheme calc
_refine_ls_wR_factor_gt 0.085
_refine_ls_wR_factor_ref 0.088
_reflns_number_gt 4191
_reflns_number_total 4693
_reflns_threshold_expression '(I) >2.0 \s(I)'
_cod_data_source_file lh2686.cif
_cod_data_source_block I
_cod_database_code 2219651
_cod_database_fobs_code 2219651

loop_
_symmetry_equiv_pos_as_xyz
'x, y, z'
'-x, -y, -z'

loop_
_atom_site_type_symbol
_atom_site_label
_atom_site_fract_x
_atom_site_fract_y
_atom_site_fract_z
_atom_site_U_iso_or_equiv
_atom_site_adp_type
_atom_site_calc_flag
_atom_site_refinement_flags
_atom_site_occupancy
S S1 0.30114(5) 0.07908(3) 0.24748(3) 0.01734(10) Uani d . 1
O O1 0.23427(16) -0.14432(12) -0.08819(9) 0.0293(3) Uani d . 1
H H1O 0.263(3) -0.213(2) -0.0882(18) 0.035 Uiso d . 1
O O2 0.40121(15) 0.17533(10) 0.33806(9) 0.0245(2) Uani d . 1
O O3 0.14058(14) 0.00794(10) 0.26334(9) 0.0218(2) Uani d . 1
O O4 0.37308(17) -0.31701(11) -0.02096(9) 0.0311(3) Uani d . 1
O O5 0.49305(15) -0.26084(10) 0.15392(9) 0.0243(2) Uani d . 1
N N1 0.42676(17) -0.02186(12) 0.19684(10) 0.0200(3) Uani d . 1
H H1N 0.528(3) -0.0058(18) 0.2220(16) 0.024 Uiso d . 1
C C1 0.25147(19) 0.14330(14) 0.13951(12) 0.0192(3) Uani d . 1
C C2 0.2150(2) 0.26789(15) 0.16002(13) 0.0247(3) Uani d . 1
H H2 0.2298 0.3231 0.2320 0.030 Uiso calc R 1
C C3 0.1567(2) 0.31014(17) 0.07309(15) 0.0297(4) Uani d . 1
H H3 0.1312 0.3951 0.0855 0.036 Uiso calc R 1
C C4 0.1354(2) 0.22878(18) -0.03175(14) 0.0303(4) Uani d . 1
H H4 0.0919 0.2579 -0.0903 0.036 Uiso calc R 1
C C5 0.1764(2) 0.10609(17) -0.05230(13) 0.0251(3) Uani d . 1
H H5 0.1628 0.0520 -0.1247 0.030 Uiso calc R 1
C C6 0.23809(18) 0.06130(15) 0.03369(12) 0.0195(3) Uani d . 1
C C7 0.28587(19) -0.06738(15) 0.01323(12) 0.0207(3) Uani d . 1
C C8 0.37515(19) -0.10618(14) 0.09083(12) 0.0194(3) Uani d . 1
C C9 0.4123(2) -0.23777(15) 0.06838(12) 0.0220(3) Uani d . 1
C C10 0.5260(3) -0.39148(16) 0.13991(15) 0.0326(4) Uani d . 1
H H10A 0.5654 -0.4022 0.2106 0.039 Uiso calc R 1
H H10B 0.6167 -0.4083 0.0917 0.039 Uiso calc R 1
H H10C 0.4183 -0.4522 0.1079 0.039 Uiso calc R 1
S S2 0.86977(5) 0.34163(3) 0.69700(3) 0.01856(10) Uani d . 1
O O6 0.98831(15) 0.24939(12) 0.36870(9) 0.0243(2) Uani d . 1
H H6O 0.932(3) 0.180(2) 0.3347(17) 0.029 Uiso d . 1
O O7 0.72248(14) 0.39245(11) 0.66203(9) 0.0253(2) Uani d . 1
O O8 0.89790(15) 0.34412(11) 0.80904(9) 0.0252(2) Uani d . 1
O O9 0.77047(14) 0.03249(11) 0.33635(9) 0.0261(2) Uani d . 1
O O10 0.70377(16) -0.02541(11) 0.48543(9) 0.0271(3) Uani d . 1
N N2 0.86481(19) 0.19551(13) 0.62361(10) 0.0237(3) Uani d . 1
H H2N 0.869(3) 0.138(2) 0.6548(16) 0.028 Uiso d . 1
C C11 1.05550(19) 0.41894(14) 0.65790(12) 0.0187(3) Uani d . 1
C C12 1.1639(2) 0.52218(15) 0.73162(13) 0.0235(3) Uani d . 1
H H12 1.1443 0.5475 0.8056 0.028 Uiso calc R 1
C C13 1.3017(2) 0.58800(15) 0.69539(14) 0.0268(3) Uani d . 1
H H13 1.3775 0.6586 0.7448 0.032 Uiso calc R 1
C C14 1.3285(2) 0.55026(16) 0.58671(14) 0.0263(3) Uani d . 1
H H14 1.4209 0.5970 0.5621 0.032 Uiso calc R 1
C C15 1.2225(2) 0.44570(15) 0.51417(13) 0.0226(3) Uani d . 1
H H15 1.2436 0.4204 0.4404 0.027 Uiso calc R 1
C C16 1.08448(19) 0.37690(14) 0.54858(12) 0.0188(3) Uani d . 1
C C17 0.97645(19) 0.26167(14) 0.47423(12) 0.0189(3) Uani d . 1
C C18 0.8758(2) 0.17361(14) 0.51071(12) 0.0202(3) Uani d . 1
C C19 0.77841(19) 0.05550(15) 0.43550(12) 0.0210(3) Uani d . 1
C C20 0.6136(2) -0.14884(16) 0.41616(14) 0.0314(4) Uani d . 1
H H20A 0.5696 -0.2026 0.4612 0.038 Uiso calc R 1
H H20B 0.6949 -0.1918 0.3703 0.038 Uiso calc R 1
H H20C 0.5154 -0.1354 0.3702 0.038 Uiso calc R 1

loop_
_atom_site_aniso_label
_atom_site_aniso_U_11
_atom_site_aniso_U_22
_atom_site_aniso_U_33
_atom_site_aniso_U_12
_atom_site_aniso_U_13
_atom_site_aniso_U_23
S1 0.02110(18) 0.01460(17) 0.01551(17) 0.00158(13) 0.00185(13) 0.00366(13)
O1 0.0381(7) 0.0269(6) 0.0176(5) 0.0025(5) -0.0021(5) 0.0001(5)
O2 0.0315(6) 0.0189(5) 0.0189(5) 0.0002(4) -0.0004(4) 0.0010(4)
O3 0.0232(5) 0.0212(5) 0.0227(5) 0.0017(4) 0.0056(4) 0.0091(4)
O4 0.0415(7) 0.0223(6) 0.0243(6) 0.0063(5) 0.0025(5) -0.0023(5)
O5 0.0300(6) 0.0194(5) 0.0242(5) 0.0078(4) 0.0048(4) 0.0052(4)
N1 0.0187(6) 0.0191(6) 0.0189(6) 0.0035(5) -0.0025(5) 0.0009(5)
C1 0.0182(7) 0.0201(7) 0.0203(7) 0.0006(5) 0.0029(5) 0.0087(6)
C2 0.0268(8) 0.0227(8) 0.0274(8) 0.0053(6) 0.0072(6) 0.0100(6)
C3 0.0292(8) 0.0280(8) 0.0400(9) 0.0088(7) 0.0099(7) 0.0196(7)
C4 0.0251(8) 0.0404(10) 0.0338(9) 0.0062(7) 0.0037(7) 0.0243(8)
C5 0.0214(7) 0.0342(9) 0.0213(7) 0.0020(6) 0.0018(6) 0.0119(7)
C6 0.0153(6) 0.0233(7) 0.0200(7) -0.0004(5) 0.0019(5) 0.0081(6)
C7 0.0200(7) 0.0223(7) 0.0169(7) -0.0005(6) 0.0028(5) 0.0026(6)
C8 0.0200(7) 0.0172(7) 0.0179(7) 0.0014(5) 0.0017(5) 0.0006(5)
C9 0.0225(7) 0.0201(7) 0.0222(7) 0.0022(6) 0.0058(6) 0.0037(6)
C10 0.0453(10) 0.0215(8) 0.0359(9) 0.0137(7) 0.0117(8) 0.0105(7)
S2 0.02101(18) 0.01819(18) 0.01673(17) 0.00130(13) 0.00248(13) 0.00623(13)
O6 0.0270(6) 0.0265(6) 0.0175(5) 0.0004(5) 0.0052(4) 0.0045(4)
O7 0.0216(5) 0.0304(6) 0.0277(6) 0.0065(4) 0.0061(4) 0.0128(5)
O8 0.0328(6) 0.0254(6) 0.0168(5) 0.0017(5) 0.0022(4) 0.0069(4)
O9 0.0244(5) 0.0298(6) 0.0193(5) -0.0009(5) 0.0018(4) 0.0019(4)
O10 0.0362(6) 0.0198(5) 0.0211(5) -0.0044(5) -0.0014(5) 0.0044(4)
N2 0.0358(7) 0.0173(6) 0.0172(6) -0.0004(5) 0.0012(5) 0.0065(5)
C11 0.0184(7) 0.0171(7) 0.0224(7) 0.0042(5) 0.0023(5) 0.0080(6)
C12 0.0247(7) 0.0204(7) 0.0236(7) 0.0028(6) 0.0036(6) 0.0032(6)
C13 0.0240(8) 0.0193(7) 0.0326(8) -0.0013(6) 0.0021(6) 0.0024(6)
C14 0.0209(7) 0.0236(8) 0.0358(9) 0.0023(6) 0.0085(6) 0.0102(7)
C15 0.0221(7) 0.0222(7) 0.0252(7) 0.0054(6) 0.0066(6) 0.0077(6)
C16 0.0185(7) 0.0175(7) 0.0217(7) 0.0053(5) 0.0019(5) 0.0068(6)
C17 0.0184(7) 0.0211(7) 0.0176(7) 0.0055(5) 0.0020(5) 0.0051(6)
C18 0.0228(7) 0.0191(7) 0.0174(7) 0.0030(6) 0.0004(5) 0.0039(6)
C19 0.0188(7) 0.0219(7) 0.0214(7) 0.0039(6) 0.0008(5) 0.0048(6)
C20 0.0410(10) 0.0193(8) 0.0267(8) -0.0059(7) -0.0052(7) 0.0026(6)

loop_
_atom_type_symbol
_atom_type_description
_atom_type_scat_dispersion_real
_atom_type_scat_dispersion_imag
_atom_type_scat_source
C C 0.0033 0.0016 'International Tables Vol C Tables 4.2.6.8 and 6.1.1.4'
H H 0.0000 0.0000 'International Tables Vol C Tables 4.2.6.8 and 6.1.1.4'
S S 0.1246 0.1234 'International Tables Vol C Tables 4.2.6.8 and 6.1.1.4'
O O 0.0106 0.0060 'International Tables Vol C Tables 4.2.6.8 and 6.1.1.4'
N N 0.0061 0.0033 'International Tables Vol C Tables 4.2.6.8 and 6.1.1.4'

loop_
_geom_angle_atom_site_label_1
_geom_angle_atom_site_label_2
_geom_angle_atom_site_label_3
_geom_angle
O2 S1 O3 119.12(7)
O2 S1 N1 107.80(7)
O3 S1 N1 108.47(7)
O2 S1 C1 111.19(7)
O3 S1 C1 106.82(7)
N1 S1 C1 102.09(7)
C7 O1 H1O 105.2(16)
C9 O5 C10 116.20(13)
C8 N1 S1 118.66(10)
C8 N1 H1N 120.1(14)
S1 N1 H1N 117.5(14)
C2 C1 C6 122.02(14)
C2 C1 S1 120.29(12)
C6 C1 S1 117.53(11)
C1 C2 C3 118.62(15)
C1 C2 H2 120.7
C3 C2 H2 120.7
C4 C3 C2 120.26(16)
C4 C3 H3 119.9
C2 C3 H3 119.9
C5 C4 C3 121.02(15)
C5 C4 H4 119.5
C3 C4 H4 119.5
C4 C5 C6 120.04(15)
C4 C5 H5 120.0
C6 C5 H5 120.0
C5 C6 C1 117.94(14)
C5 C6 C7 120.79(14)
C1 C6 C7 121.28(13)
O1 C7 C8 122.72(14)
O1 C7 C6 114.65(13)
C8 C7 C6 122.63(13)
C7 C8 N1 120.81(13)
C7 C8 C9 120.74(14)
N1 C8 C9 118.38(13)
O4 C9 O5 124.32(14)
O4 C9 C8 122.83(14)
O5 C9 C8 112.84(13)
O5 C10 H10A 109.5
O5 C10 H10B 109.5
H10A C10 H10B 109.5
O5 C10 H10C 109.5
H10A C10 H10C 109.5
H10B C10 H10C 109.5
O7 S2 O8 118.19(7)
O7 S2 N2 110.26(8)
O8 S2 N2 108.16(7)
O7 S2 C11 107.46(7)
O8 S2 C11 110.99(7)
N2 S2 C11 100.30(7)
C17 O6 H6O 107.2(14)
C19 O10 C20 116.26(13)
C18 N2 S2 118.32(11)
C18 N2 H2N 122.7(14)
S2 N2 H2N 118.5(14)
C12 C11 C16 121.77(14)
C12 C11 S2 120.58(12)
C16 C11 S2 117.57(11)
C11 C12 C13 118.93(15)
C11 C12 H12 120.5
C13 C12 H12 120.5
C14 C13 C12 119.95(15)
C14 C13 H13 120.0
C12 C13 H13 120.0
C15 C14 C13 120.86(15)
C15 C14 H14 119.6
C13 C14 H14 119.6
C14 C15 C16 120.39(15)
C14 C15 H15 119.8
C16 C15 H15 119.8
C15 C16 C11 118.04(14)
C15 C16 C17 121.18(14)
C11 C16 C17 120.75(13)
O6 C17 C18 123.41(14)
O6 C17 C16 114.53(13)
C18 C17 C16 122.04(13)
C17 C18 N2 120.21(13)
C17 C18 C19 121.04(14)
N2 C18 C19 118.75(13)
O9 C19 O10 123.81(14)
O9 C19 C18 123.27(14)
O10 C19 C18 112.90(13)
O10 C20 H20A 109.5
O10 C20 H20B 109.5
H20A C20 H20B 109.5
O10 C20 H20C 109.5
H20A C20 H20C 109.5
H20B C20 H20C 109.5

loop_
_geom_bond_atom_site_label_1
_geom_bond_atom_site_label_2
_geom_bond_distance
S1 O2 1.4318(12)
S1 O3 1.4386(11)
S1 N1 1.6139(14)
S1 C1 1.7581(15)
O1 C7 1.3462(18)
O1 H1O 0.81(2)
O4 C9 1.2273(19)
O5 C9 1.3246(19)
O5 C10 1.4513(19)
N1 C8 1.4192(19)
N1 H1N 0.81(2)
C1 C2 1.389(2)
C1 C6 1.404(2)
C2 C3 1.389(2)
C2 H2 0.9500
C3 C4 1.387(3)
C3 H3 0.9500
C4 C5 1.382(3)
C4 H4 0.9500
C5 C6 1.403(2)
C5 H5 0.9500
C6 C7 1.464(2)
C7 C8 1.363(2)
C8 C9 1.463(2)
C10 H10A 0.9800
C10 H10B 0.9800
C10 H10C 0.9800
S2 O7 1.4310(12)
S2 O8 1.4356(12)
S2 N2 1.6170(15)
S2 C11 1.7521(15)
O6 C17 1.3426(18)
O6 H6O 0.81(2)
O9 C19 1.2292(19)
O10 C19 1.3267(19)
O10 C20 1.4516(19)
N2 C18 1.4216(19)
N2 H2N 0.83(2)
C11 C12 1.388(2)
C11 C16 1.407(2)
C12 C13 1.392(2)
C12 H12 0.9500
C13 C14 1.391(2)
C13 H13 0.9500
C14 C15 1.382(2)
C14 H14 0.9500
C15 C16 1.397(2)
C15 H15 0.9500
C16 C17 1.466(2)
C17 C18 1.363(2)
C18 C19 1.459(2)
C20 H20A 0.9800
C20 H20B 0.9800
C20 H20C 0.9800

loop_
_geom_hbond_atom_site_label_D
_geom_hbond_atom_site_label_H
_geom_hbond_atom_site_label_A
_geom_hbond_site_symmetry_A
_geom_hbond_distance_DH
_geom_hbond_distance_HA
_geom_hbond_distance_DA
_geom_hbond_angle_DHA
O1 H1O O4 . 0.81(2) 1.86(2) 2.600(2) 152(2)
N1 H1N O9 . 0.81(2) 2.22(2) 2.994(2) 162(2)
O6 H6O O9 . 0.81(2) 1.91(2) 2.634(2) 147(2)
N2 H2N O3 2_656 0.83(2) 2.13(2) 2.966(2) 175(2)
C4 H4 O8 1_454 0.95 2.36 3.259(2) 158
C20 H20A O2 2_656 0.98 2.51 3.267(2) 134

loop_
_geom_torsion_atom_site_label_1
_geom_torsion_atom_site_label_2
_geom_torsion_atom_site_label_3
_geom_torsion_atom_site_label_4
_geom_torsion
O2 S1 N1 C8 -163.59(11)
O3 S1 N1 C8 66.16(13)
C1 S1 N1 C8 -46.39(13)
O2 S1 C1 C2 -36.33(14)
O3 S1 C1 C2 95.16(13)
N1 S1 C1 C2 -151.06(12)
O2 S1 C1 C6 148.12(11)
O3 S1 C1 C6 -80.39(12)
N1 S1 C1 C6 33.39(13)
C6 C1 C2 C3 2.7(2)
S1 C1 C2 C3 -172.61(12)
C1 C2 C3 C4 0.1(2)
C2 C3 C4 C5 -1.9(3)
C3 C4 C5 C6 1.0(2)
C4 C5 C6 C1 1.7(2)
C4 C5 C6 C7 -178.64(14)
C2 C1 C6 C5 -3.6(2)
S1 C1 C6 C5 171.83(11)
C2 C1 C6 C7 176.74(14)
S1 C1 C6 C7 -7.80(18)
C5 C6 C7 O1 -12.3(2)
C1 C6 C7 O1 167.33(13)
C5 C6 C7 C8 167.84(14)
C1 C6 C7 C8 -12.5(2)
O1 C7 C8 N1 -179.89(14)
C6 C7 C8 N1 0.0(2)
O1 C7 C8 C9 -3.0(2)
C6 C7 C8 C9 176.87(13)
S1 N1 C8 C7 34.08(19)
S1 N1 C8 C9 -142.91(12)
C10 O5 C9 O4 -3.7(2)
C10 O5 C9 C8 176.75(13)
C7 C8 C9 O4 3.3(2)
N1 C8 C9 O4 -179.71(14)
C7 C8 C9 O5 -177.16(13)
N1 C8 C9 O5 -0.17(19)
O7 S2 N2 C18 62.59(13)
O8 S2 N2 C18 -166.78(11)
C11 S2 N2 C18 -50.50(13)
O7 S2 C11 C12 98.46(13)
O8 S2 C11 C12 -32.17(15)
N2 S2 C11 C12 -146.32(13)
O7 S2 C11 C16 -78.25(13)
O8 S2 C11 C16 151.13(11)
N2 S2 C11 C16 36.98(13)
C16 C11 C12 C13 1.9(2)
S2 C11 C12 C13 -174.65(12)
C11 C12 C13 C14 0.3(2)
C12 C13 C14 C15 -1.7(2)
C13 C14 C15 C16 0.9(2)
C14 C15 C16 C11 1.2(2)
C14 C15 C16 C17 -176.71(14)
C12 C11 C16 C15 -2.7(2)
S2 C11 C16 C15 174.00(11)
C12 C11 C16 C17 175.28(14)
S2 C11 C16 C17 -8.05(18)
C15 C16 C17 O6 -17.4(2)
C11 C16 C17 O6 164.76(13)
C15 C16 C17 C18 161.26(14)
C11 C16 C17 C18 -16.6(2)
O6 C17 C18 N2 -177.69(13)
C16 C17 C18 N2 3.8(2)
O6 C17 C18 C19 2.6(2)
C16 C17 C18 C19 -175.92(13)
S2 N2 C18 C17 34.94(19)
S2 N2 C18 C19 -145.32(12)
C20 O10 C19 O9 2.1(2)
C20 O10 C19 C18 -176.20(13)
C17 C18 C19 O9 -5.4(2)
N2 C18 C19 O9 174.86(14)
C17 C18 C19 O10 172.87(14)
N2 C18 C19 O10 -6.9(2)

loop_
_cod_related_entry_id
_cod_related_entry_database
_cod_related_entry_code
1 ChemSpider 10497568
